data_4300862
loop_
_publ_author_name
'Kempter, Andreas'
'Gemel, Christian'
'Fischer, Roland A.'

_publ_section_title
;
 Insertion of Ga(DDP) into the Au--Cl Bond of (PPh3)AuCl:
 A First Structurally Characterized Au--Ga Bond
;
_journal_coden_ASTM INOCAJ
_journal_issue 2
_journal_name_full 'Inorganic Chemistry'
_journal_page_first 163
_journal_page_last 165
_journal_paper_doi 10.1021/ic048524d
_journal_volume 44
_journal_year 2005
_chemical_formula_sum 'C53 H62 Au Cl Ga N2 P'
_chemical_formula_weight 1060.15
_space_group_IT_number 14
_symmetry_cell_setting monoclinic
_symmetry_space_group_name_Hall '-P 2ybc'
_symmetry_space_group_name_H-M 'P 1 21/c 1'
_cell_angle_alpha 90.00
_cell_angle_beta 101.593(9)
_cell_angle_gamma 90.00
_cell_formula_units_Z 4
_cell_length_a 22.708(8)
_cell_length_b 13.753(5)
_cell_length_c 15.900(6)
_cell_measurement_temperature 203(2)
_cell_volume 4864(3)
_diffrn_ambient_temperature 203(2)
_exptl_crystal_density_diffrn 1.448
_cod_duplicate_entry 4308360
_cod_depositor_comments
;
The following automatic conversions were performed:
'_symmetry_cell_setting' value 'Monoclinic' changed to 'monoclinic'
according to '/home/saulius/struct/CIF-dictionaries/cif_core.dic'
dictionary named 'cif_core.dic' version 2.4.1 from 2010-06-29.

Automatic conversion script
Id: cif_fix_enum 1527 2010-12-29 10:47:43Z saulius 
;
_cod_original_sg_symbol_H-M 'P 21/c'
_cod_database_code 4300862

loop_
_symmetry_equiv_pos_as_xyz
'x, y, z'
'-x, y+1/2, -z+1/2'
'-x, -y, -z'
'x, -y-1/2, z-1/2'

loop_
_atom_site_label
_atom_site_type_symbol
_atom_site_fract_x
_atom_site_fract_y
_atom_site_fract_z
_atom_site_U_iso_or_equiv
_atom_site_adp_type
_atom_site_occupancy
_atom_site_symmetry_multiplicity
_atom_site_calc_flag
_atom_site_refinement_flags
_atom_site_disorder_assembly
_atom_site_disorder_group
Au Au 0.291851(13) 0.948876(18) 0.009615(17) 0.03231(12) Uani 1 1 d . . .
Ga Ga 0.29621(3) 0.81906(5) -0.09087(5) 0.02819(19) Uani 1 1 d . . .
P P 0.27943(9) 1.07999(13) 0.09859(12) 0.0327(4) Uani 1 1 d . . .
Cl Cl 0.31080(9) 0.66219(13) -0.04285(13) 0.0430(5) Uani 1 1 d . . .
N11 N 0.2208(3) 0.8005(4) -0.1772(4) 0.0304(13) Uani 1 1 d . . .
C11 C 0.1321(3) 0.7651(5) -0.1124(5) 0.0383(18) Uani 1 1 d . . .
N12 N 0.3477(2) 0.8202(4) -0.1775(4) 0.0284(13) Uani 1 1 d . . .
C31 C 0.3839(3) 1.1577(5) 0.2045(5) 0.0384(18) Uani 1 1 d . . .
H31A H 0.3821 1.2084 0.1645 0.046 Uiso 1 1 calc R . .
C23 C 0.4540(4) 0.8398(5) -0.1063(5) 0.0381(18) Uani 1 1 d . . .
C7 C 0.1465(3) 0.9276(5) -0.1652(5) 0.0352(17) Uani 1 1 d . . .
C17 C 0.1660(3) 0.8301(5) -0.1514(5) 0.0332(16) Uani 1 1 d . . .
C8 C 0.0958(4) 0.9561(6) -0.1379(6) 0.048(2) Uani 1 1 d . . .
H8A H 0.0830 1.0210 -0.1467 0.058 Uiso 1 1 calc R . .
C3 C 0.2214(3) 0.7525(4) -0.2494(4) 0.0299(16) Uani 1 1 d . . .
C33 C 0.4334(4) 1.0793(6) 0.3341(6) 0.051(2) Uani 1 1 d . . .
H33A H 0.4660 1.0758 0.3809 0.061 Uiso 1 1 calc R . .
C24 C 0.4553(4) 0.7397(5) -0.0660(5) 0.0397(18) Uani 1 1 d . . .
H24A H 0.4167 0.7071 -0.0898 0.048 Uiso 1 1 calc R . .
C19 C 0.4041(4) 0.9680(5) -0.2004(5) 0.0404(19) Uani 1 1 d . . .
C59 C 0.1616(3) 1.0233(5) 0.0941(5) 0.0380(18) Uani 1 1 d . . .
H59A H 0.1658 0.9862 0.0460 0.046 Uiso 1 1 calc R . .
C25 C 0.4607(4) 0.7485(6) 0.0319(5) 0.051(2) Uani 1 1 d . . .
H25A H 0.4617 0.6841 0.0570 0.077 Uiso 1 1 calc R . .
H25B H 0.4264 0.7842 0.0438 0.077 Uiso 1 1 calc R . .
H25C H 0.4974 0.7829 0.0565 0.077 Uiso 1 1 calc R . .
C30 C 0.3380(3) 1.0878(5) 0.1934(5) 0.0325(16) Uani 1 1 d . . .
C34 C 0.3880(4) 1.0116(6) 0.3260(6) 0.049(2) Uani 1 1 d . . .
H34A H 0.3893 0.9628 0.3677 0.059 Uiso 1 1 calc R . .
C50 C 0.2101(4) 1.0763(5) 0.1384(5) 0.0376(18) Uani 1 1 d . . .
C53 C 0.1010(4) 1.0771(6) 0.1916(6) 0.049(2) Uani 1 1 d . . .
H53A H 0.0639 1.0773 0.2093 0.059 Uiso 1 1 calc R . .
C15 C 0.1824(4) 1.0016(5) -0.2079(5) 0.044(2) Uani 1 1 d . . .
H15A H 0.2249 0.9804 -0.1962 0.053 Uiso 1 1 calc R . .
C20 C 0.4562(4) 1.0222(6) -0.1811(6) 0.053(2) Uani 1 1 d . . .
H20A H 0.4574 1.0832 -0.2074 0.064 Uiso 1 1 calc R . .
C1 C 0.3318(3) 0.7690(5) -0.2490(5) 0.0330(16) Uani 1 1 d . . .
C18 C 0.4037(3) 0.8757(5) -0.1614(5) 0.0336(17) Uani 1 1 d . . .
C35 C 0.3410(4) 1.0155(5) 0.2571(5) 0.0410(18) Uani 1 1 d . . .
H35A H 0.3101 0.9691 0.2520 0.049 Uiso 1 1 calc R . .
C21 C 0.5064(4) 0.9896(7) -0.1243(6) 0.056(2) Uani 1 1 d . . .
H21A H 0.5412 1.0283 -0.1109 0.067 Uiso 1 1 calc R . .
C55 C 0.2026(4) 1.1287(5) 0.2113(5) 0.045(2) Uani 1 1 d . . .
H55A H 0.2352 1.1639 0.2427 0.054 Uiso 1 1 calc R . .
C41 C 0.2334(4) 1.2655(5) 0.0430(5) 0.048(2) Uani 1 1 d . . .
H41A H 0.2043 1.2558 0.0767 0.057 Uiso 1 1 calc R . .
C22 C 0.5044(4) 0.8988(6) -0.0874(5) 0.049(2) Uani 1 1 d . . .
H22A H 0.5383 0.8764 -0.0482 0.058 Uiso 1 1 calc R . .
C13 C 0.0997(4) 0.5893(6) -0.1343(7) 0.061(3) Uani 1 1 d . . .
H13A H 0.1123 0.5226 -0.1217 0.092 Uiso 1 1 calc R . .
H13B H 0.0903 0.5989 -0.1960 0.092 Uiso 1 1 calc R . .
H13C H 0.0643 0.6026 -0.1108 0.092 Uiso 1 1 calc R . .
C9 C 0.0629(4) 0.8936(6) -0.0980(6) 0.048(2) Uani 1 1 d . . .
H9A H 0.0281 0.9153 -0.0800 0.058 Uiso 1 1 calc R . .
C16 C 0.1802(5) 1.1037(6) -0.1712(7) 0.068(3) Uani 1 1 d . . .
H16A H 0.2032 1.1477 -0.1998 0.102 Uiso 1 1 calc R . .
H16B H 0.1971 1.1027 -0.1102 0.102 Uiso 1 1 calc R . .
H16C H 0.1388 1.1256 -0.1804 0.102 Uiso 1 1 calc R . .
C54 C 0.1489(4) 1.1294(6) 0.2373(5) 0.047(2) Uani 1 1 d . . .
H54A H 0.1444 1.1653 0.2860 0.056 Uiso 1 1 calc R . .
C10 C 0.0819(4) 0.7980(6) -0.0849(5) 0.048(2) Uani 1 1 d . . .
H10A H 0.0601 0.7550 -0.0567 0.058 Uiso 1 1 calc R . .
C52 C 0.1073(3) 1.0249(6) 0.1205(6) 0.045(2) Uani 1 1 d . . .
H52A H 0.0744 0.9900 0.0895 0.054 Uiso 1 1 calc R . .
C32 C 0.4317(4) 1.1527(6) 0.2738(5) 0.045(2) Uani 1 1 d . . .
H32A H 0.4629 1.1988 0.2800 0.054 Uiso 1 1 calc R . .
C42 C 0.2322(5) 1.3487(6) -0.0052(6) 0.059(2) Uani 1 1 d . . .
H42A H 0.2022 1.3955 -0.0039 0.071 Uiso 1 1 calc R . .
C14 C 0.1691(5) 0.6394(6) 0.0014(6) 0.062(3) Uani 1 1 d . . .
H14A H 0.2012 0.6836 0.0263 0.093 Uiso 1 1 calc R . .
H14B H 0.1831 0.5729 0.0106 0.093 Uiso 1 1 calc R . .
H14C H 0.1349 0.6494 0.0284 0.093 Uiso 1 1 calc R . .
C29 C 0.3661(5) 1.0264(8) -0.3508(7) 0.078(3) Uani 1 1 d . . .
H29A H 0.3313 1.0528 -0.3897 0.118 Uiso 1 1 calc R . .
H29B H 0.3777 0.9654 -0.3734 0.118 Uiso 1 1 calc R . .
H29C H 0.3992 1.0721 -0.3450 0.118 Uiso 1 1 calc R . .
C26 C 0.5055(4) 0.6769(6) -0.0865(6) 0.056(2) Uani 1 1 d . . .
H26A H 0.5015 0.6722 -0.1483 0.084 Uiso 1 1 calc R . .
H26B H 0.5031 0.6124 -0.0627 0.084 Uiso 1 1 calc R . .
H26C H 0.5440 0.7058 -0.0616 0.084 Uiso 1 1 calc R . .
C43 C 0.2735(5) 1.3644(7) -0.0545(6) 0.060(3) Uani 1 1 d . . .
H43A H 0.2722 1.4221 -0.0866 0.072 Uiso 1 1 calc R . .
C27 C 0.3504(4) 1.0089(6) -0.2626(6) 0.049(2) Uani 1 1 d . . .
H27A H 0.3174 0.9606 -0.2695 0.058 Uiso 1 1 calc R . .
C28 C 0.3284(5) 1.1025(7) -0.2291(7) 0.072(3) Uani 1 1 d . . .
H28A H 0.3186 1.0909 -0.1734 0.108 Uiso 1 1 calc R . .
H28B H 0.2929 1.1252 -0.2688 0.108 Uiso 1 1 calc R . .
H28C H 0.3597 1.1515 -0.2238 0.108 Uiso 1 1 calc R . .
C12 C 0.1508(4) 0.6588(5) -0.0937(5) 0.0425(19) Uani 1 1 d . . .
H12A H 0.1858 0.6454 -0.1202 0.051 Uiso 1 1 calc R . .
C40 C 0.2778(3) 1.1953(5) 0.0419(4) 0.0328(16) Uani 1 1 d . . .
C44 C 0.3175(5) 1.2955(7) -0.0577(6) 0.061(3) Uani 1 1 d . . .
H44A H 0.3462 1.3062 -0.0920 0.073 Uiso 1 1 calc R . .
C2 C 0.2739(3) 0.7324(5) -0.2783(5) 0.0321(16) Uani 1 1 d . . .
H2A H 0.2700 0.6880 -0.3240 0.038 Uiso 1 1 calc R . .
C4 C 0.1628(4) 0.7194(5) -0.3045(5) 0.0412(19) Uani 1 1 d . . .
H4A H 0.1298 0.7377 -0.2773 0.062 Uiso 1 1 calc R . .
H4B H 0.1633 0.6493 -0.3112 0.062 Uiso 1 1 calc R . .
H4C H 0.1575 0.7500 -0.3605 0.062 Uiso 1 1 calc R . .
C5 C 0.3770(4) 0.7502(6) -0.3050(5) 0.046(2) Uani 1 1 d . . .
H5A H 0.4154 0.7786 -0.2786 0.070 Uiso 1 1 calc R . .
H5B H 0.3630 0.7792 -0.3611 0.070 Uiso 1 1 calc R . .
H5C H 0.3818 0.6806 -0.3114 0.070 Uiso 1 1 calc R . .
C45 C 0.3191(4) 1.2096(7) -0.0095(6) 0.053(2) Uani 1 1 d . . .
H45A H 0.3482 1.1619 -0.0123 0.064 Uiso 1 1 calc R . .
C6 C 0.1607(7) 1.0034(9) -0.3031(7) 0.109(5) Uani 1 1 d . . .
H6A H 0.1839 1.0504 -0.3283 0.163 Uiso 1 1 calc R . .
H6B H 0.1186 1.0215 -0.3163 0.163 Uiso 1 1 calc R . .
H6C H 0.1656 0.9394 -0.3264 0.163 Uiso 1 1 calc R . .
C202 C -0.0596(5) 0.7781(10) -0.5028(7) 0.081(3) Uani 1 1 d . . .
H20B H -0.0820 0.7687 -0.5587 0.098 Uiso 1 1 calc R . .
C200 C 0.0053(5) 0.8050(10) -0.3389(8) 0.080(3) Uani 1 1 d . . .
H20C H 0.0274 0.8134 -0.2827 0.096 Uiso 1 1 calc R . .
C201 C -0.0066(6) 0.8826(9) -0.3909(11) 0.095(4) Uani 1 1 d . . .
H20D H 0.0073 0.9446 -0.3712 0.114 Uiso 1 1 calc R . .
C205 C -0.0453(6) 0.7024(10) -0.4468(9) 0.096(4) Uani 1 1 d . . .
H20E H -0.0577 0.6393 -0.4652 0.115 Uiso 1 1 calc R . .
C204 C -0.0139(6) 0.7152(9) -0.3656(8) 0.090(4) Uani 1 1 d . . .
H20F H -0.0055 0.6619 -0.3281 0.108 Uiso 1 1 calc R . .
C203 C -0.0390(6) 0.8709(9) -0.4726(10) 0.093(4) Uani 1 1 d . . .
H20G H -0.0477 0.9252 -0.5089 0.112 Uiso 1 1 calc R . .

loop_
_atom_site_aniso_label
_atom_site_aniso_U_11
_atom_site_aniso_U_22
_atom_site_aniso_U_33
_atom_site_aniso_U_23
_atom_site_aniso_U_13
_atom_site_aniso_U_12
Au 0.0356(2) 0.03261(17) 0.02985(18) -0.00664(10) 0.00922(13) -0.00020(11)
Ga 0.0324(5) 0.0271(4) 0.0266(4) -0.0017(3) 0.0097(3) 0.0014(3)
P 0.0367(11) 0.0300(9) 0.0328(11) -0.0059(7) 0.0099(9) -0.0019(8)
Cl 0.0466(12) 0.0365(9) 0.0467(12) 0.0090(8) 0.0114(10) 0.0055(8)
N11 0.038(4) 0.027(3) 0.027(3) -0.003(2) 0.011(3) 0.005(2)
C11 0.035(4) 0.044(4) 0.035(4) -0.011(3) 0.006(4) -0.009(3)
N12 0.028(3) 0.031(3) 0.029(3) -0.001(2) 0.011(3) 0.003(2)
C31 0.041(5) 0.037(4) 0.039(5) 0.001(3) 0.011(4) -0.005(3)
C23 0.040(5) 0.039(4) 0.039(5) -0.009(3) 0.017(4) 0.000(3)
C7 0.035(4) 0.033(4) 0.035(4) -0.005(3) 0.001(3) 0.001(3)
C17 0.030(4) 0.036(4) 0.031(4) -0.012(3) -0.002(3) -0.001(3)
C8 0.046(5) 0.042(4) 0.058(6) -0.008(4) 0.013(4) 0.012(4)
C3 0.033(4) 0.028(3) 0.028(4) -0.001(3) 0.006(3) 0.004(3)
C33 0.044(5) 0.055(5) 0.047(5) -0.008(4) -0.004(4) 0.001(4)
C24 0.033(4) 0.042(4) 0.046(5) 0.009(3) 0.013(4) 0.006(3)
C19 0.054(5) 0.034(4) 0.038(5) -0.001(3) 0.021(4) -0.005(3)
C59 0.038(5) 0.034(4) 0.044(5) -0.004(3) 0.011(4) -0.001(3)
C25 0.058(6) 0.054(5) 0.044(5) 0.009(4) 0.018(5) 0.008(4)
C30 0.035(4) 0.030(3) 0.035(4) -0.007(3) 0.011(3) 0.000(3)
C34 0.049(5) 0.034(4) 0.061(6) 0.006(4) 0.001(5) 0.002(4)
C50 0.045(5) 0.032(4) 0.036(4) -0.003(3) 0.010(4) 0.006(3)
C53 0.034(5) 0.065(5) 0.051(6) 0.014(4) 0.014(4) 0.008(4)
C15 0.061(6) 0.026(4) 0.049(5) -0.001(3) 0.016(4) 0.007(3)
C20 0.065(6) 0.037(4) 0.065(6) 0.001(4) 0.029(5) -0.011(4)
C1 0.042(5) 0.029(4) 0.030(4) -0.001(3) 0.013(4) 0.002(3)
C18 0.036(4) 0.038(4) 0.031(4) -0.006(3) 0.017(4) -0.006(3)
C35 0.042(5) 0.029(4) 0.051(5) 0.001(3) 0.006(4) -0.001(3)
C21 0.047(6) 0.060(5) 0.063(6) -0.011(5) 0.013(5) -0.020(4)
C55 0.050(5) 0.047(4) 0.039(5) -0.011(3) 0.012(4) -0.001(4)
C41 0.060(6) 0.038(4) 0.049(5) 0.001(3) 0.021(5) 0.002(4)
C22 0.045(5) 0.055(5) 0.044(5) -0.007(4) 0.005(4) 0.004(4)
C13 0.070(7) 0.045(5) 0.075(7) -0.015(4) 0.030(6) -0.019(4)
C9 0.037(5) 0.061(5) 0.051(5) -0.009(4) 0.018(4) 0.006(4)
C16 0.078(7) 0.038(5) 0.092(8) -0.012(5) 0.026(6) -0.002(4)
C54 0.048(5) 0.061(5) 0.034(5) 0.000(4) 0.016(4) 0.012(4)
C10 0.042(5) 0.060(5) 0.049(5) -0.013(4) 0.024(4) -0.008(4)
C52 0.022(4) 0.051(5) 0.059(6) 0.005(4) -0.001(4) -0.002(3)
C32 0.040(5) 0.044(4) 0.051(5) -0.005(4) 0.010(4) -0.010(4)
C42 0.078(7) 0.037(5) 0.062(6) 0.005(4) 0.015(5) 0.008(4)
C14 0.086(8) 0.054(5) 0.056(6) 0.007(4) 0.037(6) 0.005(5)
C29 0.088(8) 0.085(7) 0.065(7) 0.025(5) 0.020(7) 0.004(6)
C26 0.054(6) 0.055(5) 0.061(6) -0.003(4) 0.015(5) 0.010(4)
C43 0.080(7) 0.054(5) 0.042(5) 0.005(4) 0.002(5) -0.011(5)
C27 0.048(5) 0.039(4) 0.059(6) 0.013(4) 0.010(4) -0.003(4)
C28 0.069(7) 0.056(6) 0.096(8) 0.019(5) 0.025(6) 0.013(5)
C12 0.051(5) 0.038(4) 0.043(5) -0.005(3) 0.021(4) -0.008(4)
C40 0.038(4) 0.033(4) 0.026(4) -0.007(3) 0.003(3) -0.002(3)
C44 0.057(6) 0.087(7) 0.039(5) 0.013(5) 0.008(5) -0.022(5)
C2 0.042(5) 0.028(3) 0.028(4) 0.002(3) 0.010(3) 0.003(3)
C4 0.046(5) 0.042(4) 0.037(5) -0.009(3) 0.013(4) -0.007(4)
C5 0.051(5) 0.052(5) 0.041(5) -0.012(4) 0.019(4) -0.004(4)
C45 0.052(6) 0.067(6) 0.042(5) 0.000(4) 0.012(4) -0.010(4)
C6 0.194(16) 0.080(8) 0.055(7) -0.003(6) 0.032(9) -0.059(9)
C202 0.067(8) 0.125(11) 0.050(7) -0.011(7) 0.007(6) -0.002(7)
C200 0.054(7) 0.104(9) 0.077(8) -0.034(7) 0.000(6) 0.000(6)
C201 0.074(8) 0.066(7) 0.136(13) -0.041(8) -0.002(8) 0.010(6)
C205 0.103(10) 0.099(9) 0.083(10) -0.015(7) 0.011(8) -0.046(8)
C204 0.098(10) 0.098(9) 0.074(9) 0.000(7) 0.018(7) -0.037(7)
C203 0.072(8) 0.076(8) 0.132(13) 0.007(8) 0.023(9) 0.021(6)

loop_
_geom_bond_atom_site_label_1
_geom_bond_atom_site_label_2
_geom_bond_distance
_geom_bond_site_symmetry_2
_geom_bond_publ_flag
Au P 2.3437(18) . ?
Au Ga 2.4111(10) . ?
Ga N12 1.977(5) . ?
Ga N11 1.984(6) . ?
Ga Cl 2.290(2) . ?
P C30 1.802(8) . ?
P C50 1.811(8) . ?
P C40 1.820(7) . ?
N11 C3 1.327(8) . ?
N11 C17 1.444(9) . ?
C11 C10 1.379(10) . ?
C11 C17 1.404(10) . ?
C11 C12 1.534(10) . ?
N12 C1 1.324(9) . ?
N12 C18 1.460(9) . ?
C31 C32 1.386(11) . ?
C31 C30 1.402(10) . ?
C23 C18 1.383(11) . ?
C23 C22 1.387(11) . ?
C23 C24 1.517(10) . ?
C7 C8 1.367(11) . ?
C7 C17 1.416(9) . ?
C7 C15 1.543(11) . ?
C8 C9 1.375(12) . ?
C3 C2 1.389(10) . ?
C3 C4 1.510(10) . ?
C33 C34 1.377(12) . ?
C33 C32 1.386(12) . ?
C24 C26 1.517(11) . ?
C24 C25 1.541(11) . ?
C19 C20 1.379(12) . ?
C19 C18 1.414(10) . ?
C19 C27 1.516(12) . ?
C59 C52 1.380(11) . ?
C59 C50 1.389(11) . ?
C30 C35 1.410(10) . ?
C34 C35 1.369(11) . ?
C50 C55 1.403(10) . ?
C53 C52 1.370(12) . ?
C53 C54 1.382(12) . ?
C15 C6 1.495(14) . ?
C15 C16 1.525(11) . ?
C20 C21 1.380(13) . ?
C1 C2 1.396(10) . ?
C1 C5 1.513(10) . ?
C21 C22 1.385(12) . ?
C55 C54 1.365(11) . ?
C41 C42 1.373(11) . ?
C41 C40 1.399(10) . ?
C13 C12 1.541(11) . ?
C9 C10 1.387(11) . ?
C42 C43 1.356(13) . ?
C14 C12 1.510(12) . ?
C29 C27 1.534(13) . ?
C43 C44 1.387(14) . ?
C27 C28 1.516(12) . ?
C40 C45 1.375(11) . ?
C44 C45 1.406(12) . ?
C202 C205 1.366(17) . ?
C202 C203 1.411(17) . ?
C200 C201 1.345(17) . ?
C200 C204 1.348(15) . ?
C201 C203 1.368(18) . ?
C205 C204 1.356(16) . ?
